data_4311131
loop_
_publ_author_name
'Weiqing Zhong'
'John A. Parkinson'
'Simon Parsons'
'Iain D. H. Oswald'
'Robert A. Coxall'
'Peter J. Sadler'

_publ_section_title
;
 Structure and Dynamics of Dinuclear Zirconium(IV) Complexes
;
_journal_name_full 'Inorganic Chemistry'
_journal_page_first 3561
_journal_page_last 3572
_journal_paper_doi 10.1021/ic049932k
_journal_volume 43
_journal_year 2004
_chemical_formula_moiety '[(ZrDHPTA)2.K2.5H2O]'
_chemical_formula_sum 'C22 H36 K2 N4 O23 Zr2'
_chemical_formula_weight 985.19
_chemical_name_systematic
; 
 ? 
;
_space_group_IT_number 14
_symmetry_cell_setting monoclinic
_symmetry_space_group_name_Hall '-P 2yn'
_symmetry_space_group_name_H-M 'P 1 21/n 1'
_atom_sites_solution_hydrogens mixed
_atom_sites_solution_primary direct
_atom_sites_solution_secondary difmap
_audit_creation_method SHELXL-97
_cell_angle_alpha 90.00
_cell_angle_beta 96.8400(10)
_cell_angle_gamma 90.00
_cell_formula_units_Z 4
_cell_length_a 11.5900(8)
_cell_length_b 15.9243(11)
_cell_length_c 18.3558(12)
_cell_measurement_reflns_used 7164
_cell_measurement_temperature 150(2)
_cell_measurement_theta_max 47
_cell_measurement_theta_min 4
_cell_volume 3363.7(4)
_computing_cell_refinement 'Bruker SMART'
_computing_data_collection 'Bruker SMART'
_computing_data_reduction 'Bruker SHELXTL'
_computing_molecular_graphics 'Bruker SHELXTL'
_computing_publication_material SHELXTL
_computing_structure_refinement 'SHELXL-97 (Sheldrick, 1997)'
_computing_structure_solution 'SHELXS-97 (Sheldrick, 1990)'
_diffrn_ambient_temperature 150(2)
_diffrn_measured_fraction_theta_full 0.995
_diffrn_measured_fraction_theta_max 0.995
_diffrn_measurement_device_type 'CCD area detector'
_diffrn_measurement_method 'phi and omega scans'
_diffrn_radiation_monochromator graphite
_diffrn_radiation_source 'fine-focus sealed tube'
_diffrn_radiation_type MoK\a
_diffrn_radiation_wavelength 0.71073
_diffrn_reflns_av_R_equivalents 0.0196
_diffrn_reflns_av_sigmaI/netI 0.0157
_diffrn_reflns_limit_h_max 12
_diffrn_reflns_limit_h_min -12
_diffrn_reflns_limit_k_max 17
_diffrn_reflns_limit_k_min -17
_diffrn_reflns_limit_l_max 20
_diffrn_reflns_limit_l_min -20
_diffrn_reflns_number 20518
_diffrn_reflns_theta_full 23.29
_diffrn_reflns_theta_max 23.29
_diffrn_reflns_theta_min 1.70
_diffrn_standards_decay_% 0
_diffrn_standards_number 0
_exptl_absorpt_coefficient_mu 0.968
_exptl_absorpt_correction_T_max 0.807
_exptl_absorpt_correction_T_min 0.695
_exptl_absorpt_correction_type multi-scan
_exptl_absorpt_process_details Sadabs
_exptl_crystal_colour Colourless
_exptl_crystal_density_diffrn 1.945
_exptl_crystal_density_method 'not measured'
_exptl_crystal_description Block
_exptl_crystal_F_000 1992
_exptl_crystal_size_max 0.30
_exptl_crystal_size_mid 0.30
_exptl_crystal_size_min 0.30
_refine_diff_density_max 0.649
_refine_diff_density_min -0.433
_refine_diff_density_rms 0.072
_refine_ls_extinction_method none
_refine_ls_goodness_of_fit_ref 1.072
_refine_ls_hydrogen_treatment 'riding, Freely refined H1WA H1WB'
_refine_ls_matrix_type full
_refine_ls_number_parameters 505
_refine_ls_number_reflns 4816
_refine_ls_number_restraints 0
_refine_ls_restrained_S_all 1.072
_refine_ls_R_factor_all 0.0281
_refine_ls_R_factor_gt 0.0264
_refine_ls_shift/su_max 0.001
_refine_ls_shift/su_mean 0.000
_refine_ls_structure_factor_coef Fsqd
_refine_ls_weighting_details 'calc w=1/[\s^2^(Fo^2^)+(0.0376P)^2^+5.6175P] where P=(Fo^2^+2Fc^2^)/3'
_refine_ls_weighting_scheme calc
_refine_ls_wR_factor_gt 0.0700
_refine_ls_wR_factor_ref 0.0710
_reflns_number_gt 4577
_reflns_number_total 4816
_reflns_threshold_expression >2sigma(I)
_cod_data_source_file ic049932ksi20040116_065844.cif
_cod_data_source_block zrdhta
_cod_depositor_comments
;
The following automatic conversions were performed:
'_symmetry_cell_setting' value 'Monoclinic' changed to 'monoclinic'
according to '/home/saulius/struct/CIF-dictionaries/cif_core.dic'
dictionary named 'cif_core.dic' version 2.4.1 from
2010-06-29.

'_exptl_absorpt_correction_type' value 'Multiscan' changed to
'multi-scan' according to
'/home/saulius/struct/CIF-dictionaries/cif_core.dic' dictionary named
'cif_core.dic' version 2.4.1 from 2010-06-29.

Automatic conversion script
Id: cif_fix_enum 1527 2010-12-29 10:47:43Z saulius 

The following automatic conversions were performed:

'_atom_sites_solution_hydrogens' value 'geom/difmap' was changed to
'mixed'.

Automatic conversion script
Id: cif_fix_values 6452 2018-10-05 10:23:21Z andrius 
;
_cod_database_code 4311131

loop_
_symmetry_equiv_pos_as_xyz
'x, y, z'
'-x+1/2, y+1/2, -z+1/2'
'-x, -y, -z'
'x-1/2, -y-1/2, z-1/2'

loop_
_atom_site_label
_atom_site_type_symbol
_atom_site_fract_x
_atom_site_fract_y
_atom_site_fract_z
_atom_site_U_iso_or_equiv
_atom_site_adp_type
_atom_site_occupancy
_atom_site_symmetry_multiplicity
_atom_site_calc_flag
_atom_site_refinement_flags
_atom_site_disorder_assembly
_atom_site_disorder_group
Zr1 Zr 1.09470(2) -0.242160(17) -0.141389(14) 0.01259(10) Uani 1 1 d . . .
Zr2 Zr 0.89184(2) -0.132968(17) -0.271794(15) 0.01283(10) Uani 1 1 d . . .
O1A O 1.41721(18) -0.34788(14) -0.05204(12) 0.0247(5) Uani 1 1 d . . .
O2A O 1.23293(17) -0.30551(13) -0.07510(11) 0.0178(5) Uani 1 1 d . . .
C1A C 1.3412(3) -0.30565(18) -0.08675(16) 0.0173(7) Uani 1 1 d . . .
C2A C 1.3698(3) -0.25095(18) -0.14977(17) 0.0182(7) Uani 1 1 d . . .
H2AA H 1.4480 -0.2260 -0.1378 0.022 Uiso 1 1 calc R . .
H2AB H 1.3701 -0.2854 -0.1946 0.022 Uiso 1 1 calc R . .
N1A N 1.2820(2) -0.18377(15) -0.16258(13) 0.0147(5) Uani 1 1 d . . .
C3A C 1.3109(3) -0.11462(19) -0.10920(17) 0.0181(6) Uani 1 1 d . . .
H3AA H 1.3567 -0.0713 -0.1317 0.022 Uiso 1 1 calc R . .
H3AB H 1.3594 -0.1369 -0.0654 0.022 Uiso 1 1 calc R . .
C4A C 1.2026(3) -0.07492(19) -0.08596(15) 0.0174(7) Uani 1 1 d . . .
O3A O 1.11786(17) -0.12660(12) -0.08178(11) 0.0170(5) Uani 1 1 d . . .
O4A O 1.20067(19) -0.00044(13) -0.06979(12) 0.0266(5) Uani 1 1 d . . .
C5A C 1.2721(2) -0.15230(19) -0.23941(16) 0.0160(6) Uani 1 1 d . . .
H5AA H 1.2682 -0.2000 -0.2742 0.019 Uiso 1 1 calc R . .
H5AB H 1.3407 -0.1176 -0.2468 0.019 Uiso 1 1 calc R . .
C6A C 1.1628(2) -0.10043(18) -0.25248(16) 0.0143(6) Uani 1 1 d . . .
H6A H 1.1724 -0.0474 -0.2232 0.017 Uiso 1 1 calc R . .
O5A O 1.07068(16) -0.14930(12) -0.22910(10) 0.0138(4) Uani 1 1 d . . .
C7A C 1.1283(2) -0.07991(19) -0.33233(16) 0.0166(6) Uani 1 1 d . . .
H7AA H 1.1847 -0.0403 -0.3500 0.020 Uiso 1 1 calc R . .
H7AB H 1.1265 -0.1316 -0.3624 0.020 Uiso 1 1 calc R . .
N2A N 1.0110(2) -0.04122(15) -0.33805(13) 0.0145(5) Uani 1 1 d . . .
C8A C 1.0181(3) 0.04409(18) -0.30500(16) 0.0176(6) Uani 1 1 d . . .
H8AA H 0.9662 0.0823 -0.3363 0.021 Uiso 1 1 calc R . .
H8AB H 1.0985 0.0653 -0.3041 0.021 Uiso 1 1 calc R . .
C9A C 0.9846(2) 0.04612(18) -0.22816(16) 0.0164(6) Uani 1 1 d . . .
O6A O 0.92283(17) -0.01654(12) -0.21141(11) 0.0176(4) Uani 1 1 d . . .
O7A O 1.00958(18) 0.10713(13) -0.18839(12) 0.0218(5) Uani 1 1 d . . .
C10A C 0.9535(3) -0.03608(19) -0.41444(15) 0.0174(6) Uani 1 1 d . . .
H10A H 0.9730 -0.0863 -0.4423 0.021 Uiso 1 1 calc R . .
H10B H 0.9811 0.0143 -0.4388 0.021 Uiso 1 1 calc R . .
C11A C 0.8229(3) -0.03104(18) -0.41340(16) 0.0181(7) Uani 1 1 d . . .
O8A O 0.78592(17) -0.06850(13) -0.35717(11) 0.0187(5) Uani 1 1 d . . .
O9A O 0.76045(19) 0.00454(14) -0.46195(12) 0.0247(5) Uani 1 1 d . . .
O1B O 1.01011(18) -0.25747(12) -0.04325(11) 0.0181(5) Uani 1 1 d . . .
O2B O 0.9541(2) -0.33335(14) 0.04824(12) 0.0273(5) Uani 1 1 d . . .
C1B C 0.9900(3) -0.3277(2) -0.01219(16) 0.0186(7) Uani 1 1 d . . .
C2B C 1.0170(3) -0.40558(19) -0.05342(16) 0.0185(7) Uani 1 1 d . . .
H2BA H 1.0953 -0.4267 -0.0347 0.022 Uiso 1 1 calc R . .
H2BB H 0.9596 -0.4500 -0.0466 0.022 Uiso 1 1 calc R . .
N1B N 1.0125(2) -0.38407(15) -0.13210(13) 0.0158(5) Uani 1 1 d . . .
C3B C 1.0794(3) -0.44346(19) -0.17263(17) 0.0205(7) Uani 1 1 d . . .
H3BA H 1.0277 -0.4894 -0.1930 0.025 Uiso 1 1 calc R . .
H3BB H 1.1427 -0.4685 -0.1385 0.025 Uiso 1 1 calc R . .
C4B C 1.1309(3) -0.39929(19) -0.23472(17) 0.0192(7) Uani 1 1 d . . .
O3B O 1.14301(17) -0.31898(12) -0.22757(11) 0.0172(4) Uani 1 1 d . . .
O4B O 1.1606(2) -0.43965(14) -0.28614(13) 0.0349(6) Uani 1 1 d . . .
C5B C 0.8877(3) -0.38104(19) -0.16360(17) 0.0182(7) Uani 1 1 d . . .
H5BA H 0.8396 -0.3634 -0.1252 0.022 Uiso 1 1 calc R . .
H5BB H 0.8619 -0.4377 -0.1808 0.022 Uiso 1 1 calc R . .
C6B C 0.8718(2) -0.32034(18) -0.22651(16) 0.0161(6) Uani 1 1 d . . .
H6B H 0.9125 -0.3419 -0.2678 0.019 Uiso 1 1 calc R . .
O5B O 0.92178(17) -0.24210(12) -0.20114(11) 0.0146(4) Uani 1 1 d . . .
C7B C 0.7452(3) -0.30382(19) -0.25352(17) 0.0191(7) Uani 1 1 d . . .
H7BA H 0.7101 -0.3550 -0.2774 0.023 Uiso 1 1 calc R . .
H7BB H 0.7028 -0.2902 -0.2113 0.023 Uiso 1 1 calc R . .
N2B N 0.7333(2) -0.23282(16) -0.30688(13) 0.0175(5) Uani 1 1 d . . .
C8B C 0.7441(3) -0.2632(2) -0.38240(17) 0.0205(7) Uani 1 1 d . . .
H8BA H 0.7024 -0.2246 -0.4188 0.025 Uiso 1 1 calc R . .
H8BB H 0.7085 -0.3196 -0.3895 0.025 Uiso 1 1 calc R . .
C9B C 0.8716(3) -0.26750(19) -0.39405(16) 0.0192(7) Uani 1 1 d . . .
O6B O 0.93711(17) -0.21322(12) -0.35711(10) 0.0167(4) Uani 1 1 d . . .
O7B O 0.9060(2) -0.31966(15) -0.43543(13) 0.0313(6) Uani 1 1 d . . .
C10B C 0.6229(3) -0.18857(19) -0.30039(17) 0.0200(7) Uani 1 1 d . . .
H10C H 0.5608 -0.2299 -0.2947 0.024 Uiso 1 1 calc R . .
H10D H 0.5997 -0.1553 -0.3453 0.024 Uiso 1 1 calc R . .
C11B C 0.6392(3) -0.13111(19) -0.23438(17) 0.0195(7) Uani 1 1 d . . .
O8B O 0.55528(19) -0.10382(15) -0.20725(13) 0.0296(5) Uani 1 1 d . . .
O9B O 0.74590(17) -0.11299(13) -0.21020(11) 0.0179(5) Uani 1 1 d . . .
K1 K 1.04269(6) 0.10953(4) -0.02432(4) 0.02300(17) Uani 1 1 d . . .
K2 K 1.36778(12) 0.11686(8) -0.06376(12) 0.0274(5) Uani 0.842(8) 1 d P . 1
K2A K 1.3744(11) 0.1467(18) -0.0928(9) 0.096(6) Uani 0.158(8) 1 d P . 2
O1W O 0.8533(3) 0.01839(17) -0.07654(14) 0.0371(6) Uani 1 1 d . . .
H1WA H 0.863(4) 0.006(3) -0.125(3) 0.074(16) Uiso 1 1 d . . .
H1WB H 0.784(5) 0.020(3) -0.079(3) 0.067(17) Uiso 1 1 d . . .
O2W O 1.2526(2) 0.16588(15) 0.05258(13) 0.0339(6) Uani 1 1 d . . .
O3W O 0.8190(2) -0.21631(15) 0.11696(13) 0.0328(6) Uani 1 1 d . . .
O4W O 1.3433(2) 0.32662(17) 0.05046(19) 0.0534(8) Uani 1 1 d . . .
O5W O 1.5899(3) -0.0021(2) -0.07385(19) 0.0413(12) Uani 0.842(8) 1 d P . 1
O5WA O 1.5804(19) 0.0337(12) -0.1252(13) 0.059(7) Uani 0.158(8) 1 d P . 2

loop_
_atom_site_aniso_label
_atom_site_aniso_U_11
_atom_site_aniso_U_22
_atom_site_aniso_U_33
_atom_site_aniso_U_23
_atom_site_aniso_U_13
_atom_site_aniso_U_12
Zr1 0.01167(16) 0.01272(16) 0.01346(16) 0.00023(11) 0.00183(11) -0.00008(11)
Zr2 0.01145(16) 0.01310(16) 0.01395(16) 0.00035(11) 0.00158(11) -0.00004(11)
O1A 0.0200(12) 0.0281(12) 0.0260(12) 0.0088(10) 0.0024(10) 0.0065(10)
O2A 0.0151(11) 0.0190(11) 0.0193(11) 0.0037(9) 0.0019(9) 0.0012(9)
C1A 0.0174(17) 0.0144(15) 0.0197(16) -0.0024(13) 0.0007(13) 0.0028(13)
C2A 0.0134(15) 0.0199(16) 0.0218(16) 0.0020(13) 0.0039(13) 0.0038(12)
N1A 0.0140(12) 0.0144(13) 0.0156(12) 0.0016(10) 0.0013(10) 0.0026(10)
C3A 0.0181(16) 0.0173(16) 0.0182(16) 0.0014(13) -0.0009(12) -0.0023(13)
C4A 0.0221(16) 0.0189(17) 0.0111(15) -0.0005(12) 0.0016(12) -0.0025(13)
O3A 0.0170(11) 0.0167(11) 0.0179(11) -0.0034(9) 0.0040(9) -0.0025(9)
O4A 0.0326(13) 0.0175(12) 0.0321(13) -0.0054(10) 0.0140(10) -0.0040(10)
C5A 0.0157(15) 0.0160(15) 0.0170(15) 0.0026(12) 0.0050(12) -0.0021(12)
C6A 0.0126(14) 0.0138(15) 0.0170(15) 0.0008(12) 0.0033(12) -0.0024(12)
O5A 0.0110(10) 0.0144(10) 0.0162(10) 0.0032(8) 0.0019(8) -0.0010(8)
C7A 0.0126(15) 0.0179(15) 0.0199(16) 0.0000(13) 0.0047(12) -0.0015(12)
N2A 0.0140(13) 0.0148(13) 0.0146(12) 0.0003(10) 0.0005(10) 0.0001(10)
C8A 0.0178(16) 0.0147(15) 0.0196(16) 0.0014(13) 0.0002(12) -0.0007(12)
C9A 0.0120(15) 0.0166(16) 0.0196(16) 0.0005(14) -0.0021(12) 0.0039(12)
O6A 0.0187(11) 0.0159(11) 0.0187(11) -0.0030(9) 0.0048(9) -0.0011(9)
O7A 0.0229(12) 0.0192(12) 0.0230(11) -0.0051(10) 0.0012(9) -0.0016(9)
C10A 0.0195(16) 0.0189(16) 0.0133(15) 0.0014(12) 0.0002(12) -0.0014(13)
C11A 0.0232(16) 0.0127(15) 0.0178(16) -0.0032(13) -0.0007(14) -0.0016(13)
O8A 0.0145(10) 0.0210(11) 0.0202(11) 0.0041(9) -0.0003(9) 0.0000(9)
O9A 0.0223(12) 0.0273(12) 0.0229(12) 0.0067(10) -0.0039(10) 0.0020(10)
O1B 0.0193(11) 0.0180(11) 0.0175(11) 0.0005(9) 0.0042(9) -0.0012(9)
O2B 0.0315(13) 0.0322(13) 0.0192(12) 0.0027(10) 0.0071(10) -0.0039(10)
C1B 0.0137(15) 0.0267(18) 0.0149(16) 0.0043(13) -0.0006(12) -0.0035(13)
C2B 0.0179(16) 0.0191(16) 0.0183(16) 0.0067(13) 0.0014(12) 0.0001(13)
N1B 0.0157(13) 0.0151(13) 0.0168(13) 0.0016(10) 0.0021(10) 0.0012(10)
C3B 0.0224(17) 0.0148(16) 0.0250(17) -0.0009(13) 0.0060(13) 0.0007(13)
C4B 0.0178(16) 0.0174(17) 0.0223(17) -0.0030(14) 0.0023(13) 0.0028(13)
O3B 0.0196(11) 0.0137(11) 0.0190(11) -0.0023(8) 0.0058(8) -0.0007(9)
O4B 0.0523(16) 0.0199(12) 0.0370(14) -0.0048(11) 0.0244(12) 0.0003(11)
C5B 0.0141(15) 0.0178(16) 0.0222(16) 0.0003(13) 0.0006(13) -0.0030(12)
C6B 0.0150(15) 0.0133(15) 0.0202(16) -0.0015(12) 0.0022(12) -0.0036(12)
O5B 0.0129(10) 0.0134(10) 0.0171(11) 0.0020(8) -0.0001(8) -0.0019(8)
C7B 0.0169(15) 0.0182(16) 0.0217(16) 0.0019(13) -0.0001(12) -0.0050(13)
N2B 0.0141(13) 0.0200(13) 0.0179(13) 0.0008(11) -0.0001(10) -0.0007(10)
C8B 0.0190(17) 0.0224(17) 0.0187(16) -0.0035(13) -0.0027(13) -0.0031(13)
C9B 0.0238(17) 0.0184(16) 0.0149(16) -0.0010(14) -0.0001(13) -0.0017(14)
O6B 0.0171(11) 0.0166(11) 0.0164(10) -0.0022(9) 0.0025(8) -0.0011(9)
O7B 0.0279(13) 0.0358(14) 0.0308(13) -0.0157(12) 0.0059(10) -0.0044(11)
C10B 0.0123(15) 0.0233(17) 0.0239(16) 0.0046(14) 0.0002(12) 0.0005(13)
C11B 0.0154(17) 0.0194(16) 0.0240(17) 0.0071(13) 0.0035(14) 0.0015(13)
O8B 0.0162(12) 0.0371(14) 0.0365(14) -0.0048(11) 0.0068(10) 0.0024(10)
O9B 0.0133(11) 0.0213(11) 0.0196(11) 0.0003(9) 0.0039(9) 0.0000(9)
K1 0.0244(4) 0.0207(4) 0.0250(4) -0.0029(3) 0.0074(3) -0.0009(3)
K2 0.0219(6) 0.0282(7) 0.0331(9) -0.0069(5) 0.0070(6) -0.0072(4)
K2A 0.042(5) 0.194(16) 0.049(7) -0.024(9) -0.008(5) 0.033(8)
O1W 0.0407(18) 0.0457(16) 0.0276(14) -0.0108(12) 0.0150(12) -0.0119(13)
O2W 0.0399(15) 0.0330(14) 0.0272(13) -0.0039(11) -0.0023(11) -0.0039(11)
O3W 0.0368(14) 0.0298(13) 0.0318(13) 0.0009(11) 0.0042(11) -0.0053(11)
O4W 0.0307(15) 0.0305(15) 0.099(2) 0.0101(15) 0.0087(15) -0.0048(12)
O5W 0.058(2) 0.0308(19) 0.036(2) -0.0006(17) 0.0067(16) 0.0006(15)
O5WA 0.079(15) 0.039(11) 0.061(16) 0.018(11) 0.021(11) 0.019(10)

loop_
_atom_type_symbol
_atom_type_description
_atom_type_scat_dispersion_real
_atom_type_scat_dispersion_imag
_atom_type_scat_source
C C 0.0033 0.0016 'International Tables Vol C Tables 4.2.6.8 and 6.1.1.4'
H H 0.0000 0.0000 'International Tables Vol C Tables 4.2.6.8 and 6.1.1.4'
N N 0.0061 0.0033 'International Tables Vol C Tables 4.2.6.8 and 6.1.1.4'
O O 0.0106 0.0060 'International Tables Vol C Tables 4.2.6.8 and 6.1.1.4'
Zr Zr -2.9673 0.5597 'International Tables Vol C Tables 4.2.6.8 and 6.1.1.4'
K K 0.2009 0.2494 'International Tables Vol C Tables 4.2.6.8 and 6.1.1.4'

loop_
_geom_angle_atom_site_label_1
_geom_angle_atom_site_label_2
_geom_angle_atom_site_label_3
_geom_angle
_geom_angle_site_symmetry_1
_geom_angle_site_symmetry_3
_geom_angle_publ_flag
O3B Zr1 O3A 147.80(8) . . ?
O3B Zr1 O2A 84.63(8) . . ?
O3A Zr1 O2A 94.28(8) . . ?
O3B Zr1 O1B 137.70(8) . . ?
O3A Zr1 O1B 73.34(7) . . ?
O2A Zr1 O1B 81.76(8) . . ?
O3B Zr1 O5B 86.18(8) . . ?
O3A Zr1 O5B 108.08(7) . . ?
O2A Zr1 O5B 150.53(7) . . ?
O1B Zr1 O5B 86.45(8) . . ?
O3B Zr1 O5A 82.10(7) . . ?
O3A Zr1 O5A 77.97(7) . . ?
O2A Zr1 O5A 139.40(7) . . ?
O1B Zr1 O5A 131.34(7) . . ?
O5B Zr1 O5A 66.22(7) . . ?
O3B Zr1 N1A 77.41(8) . . ?
O3A Zr1 N1A 72.16(8) . . ?
O2A Zr1 N1A 69.53(8) . . ?
O1B Zr1 N1A 132.58(8) . . ?
O5B Zr1 N1A 135.02(7) . . ?
O5A Zr1 N1A 70.17(7) . . ?
O3B Zr1 N1B 70.27(8) . . ?
O3A Zr1 N1B 141.09(8) . . ?
O2A Zr1 N1B 78.36(8) . . ?
O1B Zr1 N1B 67.81(8) . . ?
O5B Zr1 N1B 72.18(7) . . ?
O5A Zr1 N1B 131.03(8) . . ?
N1A Zr1 N1B 136.04(8) . . ?
O3B Zr1 Zr2 89.55(5) . . ?
O3A Zr1 Zr2 87.53(5) . . ?
O2A Zr1 Zr2 171.75(5) . . ?
O1B Zr1 Zr2 106.46(6) . . ?
O5B Zr1 Zr2 34.03(5) . . ?
O5A Zr1 Zr2 33.34(5) . . ?
N1A Zr1 Zr2 103.51(6) . . ?
N1B Zr1 Zr2 105.18(6) . . ?
O3B Zr1 K1 172.19(6) . 3_755 ?
O3A Zr1 K1 39.45(5) . 3_755 ?
O2A Zr1 K1 98.55(6) . 3_755 ?
O1B Zr1 K1 36.90(5) . 3_755 ?
O5B Zr1 K1 87.62(5) . 3_755 ?
O5A Zr1 K1 99.72(5) . 3_755 ?
N1A Zr1 K1 110.37(6) . 3_755 ?
N1B Zr1 K1 103.27(6) . 3_755 ?
Zr2 Zr1 K1 87.963(13) . 3_755 ?
O6B Zr2 O8A 85.38(8) . . ?
O6B Zr2 O5A 83.34(7) . . ?
O8A Zr2 O5A 140.66(7) . . ?
O6B Zr2 O9B 138.24(8) . . ?
O8A Zr2 O9B 84.04(8) . . ?
O5A Zr2 O9B 127.46(7) . . ?
O6B Zr2 O6A 147.87(8) . . ?
O8A Zr2 O6A 90.57(8) . . ?
O5A Zr2 O6A 79.78(7) . . ?
O9B Zr2 O6A 72.53(7) . . ?
O6B Zr2 O5B 85.60(7) . . ?
O8A Zr2 O5B 149.34(7) . . ?
O5A Zr2 O5B 66.77(7) . . ?
O9B Zr2 O5B 83.40(7) . . ?
O6A Zr2 O5B 111.97(7) . . ?
O6B Zr2 N2A 77.82(8) . . ?
O8A Zr2 N2A 69.84(8) . . ?
O5A Zr2 N2A 70.97(7) . . ?
O9B Zr2 N2A 134.21(8) . . ?
O6A Zr2 N2A 70.90(8) . . ?
O5B Zr2 N2A 135.99(8) . . ?
O6B Zr2 N2B 70.22(8) . . ?
O8A Zr2 N2B 76.83(8) . . ?
O5A Zr2 N2B 132.68(8) . . ?
O9B Zr2 N2B 68.04(8) . . ?
O6A Zr2 N2B 139.53(8) . . ?
O5B Zr2 N2B 72.54(8) . . ?
N2A Zr2 N2B 135.13(8) . . ?
O6B Zr2 Zr1 90.03(5) . . ?
O8A Zr2 Zr1 173.67(5) . . ?
O5A Zr2 Zr1 33.99(5) . . ?
O9B Zr2 Zr1 102.28(5) . . ?
O6A Zr2 Zr1 91.02(5) . . ?
O5B Zr2 Zr1 33.95(5) . . ?
N2A Zr2 Zr1 104.95(6) . . ?
N2B Zr2 Zr1 105.70(6) . . ?
C1A O2A Zr1 125.37(18) . . ?
O1A C1A O2A 124.4(3) . . ?
O1A C1A C2A 120.2(3) . . ?
O2A C1A C2A 115.4(2) . . ?
N1A C2A C1A 109.2(2) . . ?
N1A C2A H2AA 109.8 . . ?
C1A C2A H2AA 109.8 . . ?
N1A C2A H2AB 109.8 . . ?
C1A C2A H2AB 109.8 . . ?
H2AA C2A H2AB 108.3 . . ?
C2A N1A C3A 109.6(2) . . ?
C2A N1A C5A 111.6(2) . . ?
C3A N1A C5A 111.2(2) . . ?
C2A N1A Zr1 107.98(17) . . ?
C3A N1A Zr1 108.25(17) . . ?
C5A N1A Zr1 108.10(16) . . ?
N1A C3A C4A 111.5(2) . . ?
N1A C3A H3AA 109.3 . . ?
C4A C3A H3AA 109.3 . . ?
N1A C3A H3AB 109.3 . . ?
C4A C3A H3AB 109.3 . . ?
H3AA C3A H3AB 108.0 . . ?
O4A C4A O3A 124.6(3) . . ?
O4A C4A C3A 120.9(3) . . ?
O3A C4A C3A 114.4(3) . . ?
C4A O3A Zr1 124.58(18) . . ?
C4A O3A K1 122.74(17) . 3_755 ?
Zr1 O3A K1 112.16(8) . 3_755 ?
C4A O4A K2 130.6(2) . . ?
C4A O4A K1 136.6(2) . . ?
K2 O4A K1 92.74(7) . . ?
C4A O4A K2A 131.2(3) . . ?
K2 O4A K2A 10.9(3) . . ?
K1 O4A K2A 91.5(2) . . ?
N1A C5A C6A 107.7(2) . . ?
N1A C5A H5AA 110.2 . . ?
C6A C5A H5AA 110.2 . . ?
N1A C5A H5AB 110.2 . . ?
C6A C5A H5AB 110.2 . . ?
H5AA C5A H5AB 108.5 . . ?
O5A C6A C5A 107.3(2) . . ?
O5A C6A C7A 106.8(2) . . ?
C5A C6A C7A 113.2(2) . . ?
O5A C6A H6A 109.8 . . ?
C5A C6A H6A 109.8 . . ?
C7A C6A H6A 109.8 . . ?
C6A O5A Zr2 123.31(16) . . ?
C6A O5A Zr1 123.90(16) . . ?
Zr2 O5A Zr1 112.67(8) . . ?
N2A C7A C6A 107.0(2) . . ?
N2A C7A H7AA 110.3 . . ?
C6A C7A H7AA 110.3 . . ?
N2A C7A H7AB 110.3 . . ?
C6A C7A H7AB 110.3 . . ?
H7AA C7A H7AB 108.6 . . ?
C10A N2A C7A 113.3(2) . . ?
C10A N2A C8A 109.4(2) . . ?
C7A N2A C8A 110.2(2) . . ?
C10A N2A Zr2 106.75(16) . . ?
C7A N2A Zr2 106.55(16) . . ?
C8A N2A Zr2 110.61(16) . . ?
N2A C8A C9A 113.2(2) . . ?
N2A C8A H8AA 108.9 . . ?
C9A C8A H8AA 108.9 . . ?
N2A C8A H8AB 108.9 . . ?
C9A C8A H8AB 108.9 . . ?
H8AA C8A H8AB 107.8 . . ?
O7A C9A O6A 124.7(3) . . ?
O7A C9A C8A 120.3(3) . . ?
O6A C9A C8A 114.8(2) . . ?
C9A O6A Zr2 127.16(18) . . ?
C9A O7A K1 126.96(19) . . ?
N2A C10A C11A 109.1(2) . . ?
N2A C10A H10A 109.9 . . ?
C11A C10A H10A 109.9 . . ?
N2A C10A H10B 109.9 . . ?
C11A C10A H10B 109.9 . . ?
H10A C10A H10B 108.3 . . ?
O9A C11A O8A 124.6(3) . . ?
O9A C11A C10A 121.4(3) . . ?
O8A C11A C10A 114.0(2) . . ?
C11A O8A Zr2 125.80(18) . . ?
C1B O1B Zr1 126.14(18) . . ?
C1B O1B K1 118.64(18) . 3_755 ?
Zr1 O1B K1 115.06(8) . 3_755 ?
O2B C1B O1B 124.0(3) . . ?
O2B C1B C2B 120.3(3) . . ?
O1B C1B C2B 115.7(2) . . ?
N1B C2B C1B 108.3(2) . . ?
N1B C2B H2BA 110.0 . . ?
C1B C2B H2BA 110.0 . . ?
N1B C2B H2BB 110.0 . . ?
C1B C2B H2BB 110.0 . . ?
H2BA C2B H2BB 108.4 . . ?
C3B N1B C2B 112.6(2) . . ?
C3B N1B C5B 111.6(2) . . ?
C2B N1B C5B 107.8(2) . . ?
C3B N1B Zr1 108.77(17) . . ?
C2B N1B Zr1 108.10(17) . . ?
C5B N1B Zr1 107.93(17) . . ?
N1B C3B C4B 110.9(2) . . ?
N1B C3B H3BA 109.5 . . ?
C4B C3B H3BA 109.5 . . ?
N1B C3B H3BB 109.5 . . ?
C4B C3B H3BB 109.5 . . ?
H3BA C3B H3BB 108.0 . . ?
O4B C4B O3B 124.1(3) . . ?
O4B C4B C3B 120.4(3) . . ?
O3B C4B C3B 115.4(3) . . ?
O4B C4B K2A 48.7(6) . 2_744 ?
O3B C4B K2A 82.2(6) . 2_744 ?
C3B C4B K2A 150.8(3) . 2_744 ?
C4B O3B Zr1 127.59(19) . . ?
C4B O3B K2A 75.1(5) . 2_744 ?
Zr1 O3B K2A 147.3(5) . 2_744 ?
C4B O4B K2A 110.6(7) . 2_744 ?
C4B O4B K2 124.3(2) . 2_744 ?
K2A O4B K2 14.1(7) 2_744 2_744 ?
N1B C5B C6B 110.1(2) . . ?
N1B C5B H5BA 109.6 . . ?
C6B C5B H5BA 109.6 . . ?
N1B C5B H5BB 109.6 . . ?
C6B C5B H5BB 109.6 . . ?
H5BA C5B H5BB 108.2 . . ?
O5B C6B C5B 107.7(2) . . ?
O5B C6B C7B 107.1(2) . . ?
C5B C6B C7B 112.9(2) . . ?
O5B C6B H6B 109.7 . . ?
C5B C6B H6B 109.7 . . ?
C7B C6B H6B 109.7 . . ?
C6B O5B Zr1 118.63(16) . . ?
C6B O5B Zr2 118.28(16) . . ?
Zr1 O5B Zr2 112.03(8) . . ?
N2B C7B C6B 110.9(2) . . ?
N2B C7B H7BA 109.5 . . ?
C6B C7B H7BA 109.5 . . ?
N2B C7B H7BB 109.5 . . ?
C6B C7B H7BB 109.5 . . ?
H7BA C7B H7BB 108.0 . . ?
C10B N2B C8B 113.5(2) . . ?
C10B N2B C7B 108.8(2) . . ?
C8B N2B C7B 110.7(2) . . ?
C10B N2B Zr2 107.33(17) . . ?
C8B N2B Zr2 108.19(17) . . ?
C7B N2B Zr2 108.11(17) . . ?
N2B C8B C9B 109.7(2) . . ?
N2B C8B H8BA 109.7 . . ?
C9B C8B H8BA 109.7 . . ?
N2B C8B H8BB 109.7 . . ?
C9B C8B H8BB 109.7 . . ?
H8BA C8B H8BB 108.2 . . ?
O7B C9B O6B 124.5(3) . . ?
O7B C9B C8B 120.8(3) . . ?
O6B C9B C8B 114.7(3) . . ?
O7B C9B K2A 46.3(5) . 2_744 ?
O6B C9B K2A 80.8(5) . 2_744 ?
C8B C9B K2A 157.7(4) . 2_744 ?
C9B O6B Zr2 127.33(19) . . ?
C9B O6B K2A 76.7(3) . 2_744 ?
Zr2 O6B K2A 146.2(3) . 2_744 ?
C9B O7B K2A 113.7(7) . 2_744 ?
C9B O7B K2 128.4(2) . 2_744 ?
K2A O7B K2 14.7(6) 2_744 2_744 ?
N2B C10B C11B 109.0(2) . . ?
N2B C10B H10C 109.9 . . ?
C11B C10B H10C 109.9 . . ?
N2B C10B H10D 109.9 . . ?
C11B C10B H10D 109.9 . . ?
H10C C10B H10D 108.3 . . ?
O8B C11B O9B 123.6(3) . . ?
O8B C11B C10B 120.7(3) . . ?
O9B C11B C10B 115.6(3) . . ?
C11B O9B Zr2 124.12(19) . . ?
O1W K1 O4A 95.31(8) . . ?
O1W K1 O1B 113.70(8) . 3_755 ?
O4A K1 O1B 150.99(7) . 3_755 ?
O1W K1 O2W 164.80(8) . . ?
O4A K1 O2W 77.69(7) . . ?
O1B K1 O2W 74.16(7) 3_755 . ?
O1W K1 O3A 74.14(7) . 3_755 ?
O4A K1 O3A 141.41(7) . 3_755 ?
O1B K1 O3A 54.36(6) 3_755 3_755 ?
O2W K1 O3A 102.82(7) . 3_755 ?
O1W K1 O1W 96.12(8) . 3_755 ?
O4A K1 O1W 60.34(7) . 3_755 ?
O1B K1 O1W 114.04(7) 3_755 3_755 ?
O2W K1 O1W 68.68(8) . 3_755 ?
O3A K1 O1W 83.53(7) 3_755 3_755 ?
O1W K1 O7A 68.62(7) . . ?
O4A K1 O7A 72.23(6) . . ?
O1B K1 O7A 116.99(6) 3_755 . ?
O2W K1 O7A 120.63(7) . . ?
O3A K1 O7A 132.11(6) 3_755 . ?
O1W K1 O7A 128.64(7) 3_755 . ?
O1W K1 O3W 124.61(8) . 3_755 ?
O4A K1 O3W 76.57(7) . 3_755 ?
O1B K1 O3W 86.16(6) 3_755 3_755 ?
O2W K1 O3W 67.35(7) . 3_755 ?
O3A K1 O3W 140.02(7) 3_755 3_755 ?
O1W K1 O3W 123.21(8) 3_755 3_755 ?
O7A K1 O3W 56.60(6) . 3_755 ?
O1W K1 K1 50.39(6) . 3_755 ?
O4A K1 K1 71.54(5) . 3_755 ?
O1B K1 K1 127.24(5) 3_755 3_755 ?
O2W K1 K1 114.41(6) . 3_755 ?
O3A K1 K1 73.50(4) 3_755 3_755 ?
O1W K1 K1 45.73(6) 3_755 3_755 ?
O7A K1 K1 102.78(5) . 3_755 ?
O3W K1 K1 146.45(6) 3_755 3_755 ?
O1W K1 Zr1 99.54(6) . 3_755 ?
O4A K1 Zr1 150.96(5) . 3_755 ?
O1B K1 Zr1 28.04(4) 3_755 3_755 ?
O2W K1 Zr1 81.65(5) . 3_755 ?
O3A K1 Zr1 28.39(4) 3_755 3_755 ?
O1W K1 Zr1 93.19(6) 3_755 3_755 ?
O7A K1 Zr1 136.59(5) . 3_755 ?
O3W K1 Zr1 113.73(5) 3_755 3_755 ?
K1 K1 Zr1 99.35(2) 3_755 3_755 ?
O1W K1 K2A 134.19(19) . . ?
O4A K1 K2A 48.2(4) . . ?
O1B K1 K2A 105.8(3) 3_755 . ?
O2W K1 K2A 48.77(15) . . ?
O3A K1 K2A 151.30(15) 3_755 . ?
O1W K1 K2A 88.0(4) 3_755 . ?
O7A K1 K2A 73.41(19) . . ?
O3W K1 K2A 35.5(4) 3_755 . ?
K1 K1 K2A 118.3(4) 3_755 . ?
Zr1 K1 K2A 125.8(2) 3_755 . ?
O4A K2 O2W 79.37(8) . . ?
O4A K2 O3W 81.55(8) . 3_755 ?
O2W K2 O3W 71.39(8) . 3_755 ?
O4A K2 O7B 156.77(9) . 2_754 ?
O2W K2 O7B 116.06(9) . 2_754 ?
O3W K2 O7B 118.93(8) 3_755 2_754 ?
O4A K2 O4B 75.13(8) . 2_754 ?
O2W K2 O4B 144.81(9) . 2_754 ?
O3W K2 O4B 81.12(9) 3_755 2_754 ?
O7B K2 O4B 96.18(9) 2_754 2_754 ?
O4A K2 O5W 70.58(9) . 3_855 ?
O2W K2 O5W 65.29(9) . 3_855 ?
O3W K2 O5W 131.65(10) 3_755 3_855 ?
O7B K2 O5W 99.14(9) 2_754 3_855 ?
O4B K2 O5W 125.63(8) 2_754 3_855 ?
O4A K2 O5W 99.57(8) . . ?
O2W K2 O5W 132.39(10) . . ?
O3W K2 O5W 156.15(10) 3_755 . ?
O7B K2 O5W 57.22(8) 2_754 . ?
O4B K2 O5W 76.24(8) 2_754 . ?
O5W K2 O5W 69.58(10) 3_855 . ?
O3W K2A O7B 141.7(12) 3_755 2_754 ?
O3W K2A O4B 92.1(3) 3_755 2_754 ?
O7B K2A O4B 109.2(5) 2_754 2_754 ?
O3W K2A O5WA 156.9(6) 3_755 . ?
O7B K2A O5WA 53.0(5) 2_754 . ?
O4B K2A O5WA 64.9(5) 2_754 . ?
O3W K2A O4A 77.2(5) 3_755 . ?
O7B K2A O4A 139.0(10) 2_754 . ?
O4B K2A O4A 71.6(6) 2_754 . ?
O5WA K2A O4A 96.5(8) . . ?
O3W K2A O2W 68.1(3) 3_755 . ?
O7B K2A O2W 109.6(4) 2_754 . ?
O4B K2A O2W 136.7(9) 2_754 . ?
O5WA K2A O2W 130.2(8) . . ?
O4A K2A O2W 66.7(5) . . ?
O3W K2A C4B 90.8(4) 3_755 2_754 ?
O7B K2A C4B 98.4(5) 2_754 2_754 ?
O4B K2A C4B 20.70(19) 2_754 2_754 ?
O5WA K2A C4B 66.9(5) . 2_754 ?
O4A K2A C4B 91.4(4) . 2_754 ?
O2W K2A C4B 151.9(5) . 2_754 ?
O3W K2A C9B 126.7(12) 3_755 2_754 ?
O7B K2A C9B 20.0(3) 2_754 2_754 ?
O4B K2A C9B 101.9(6) 2_754 2_754 ?
O5WA K2A C9B 60.7(4) . 2_754 ?
O4A K2A C9B 155.9(7) . 2_754 ?
O2W K2A C9B 120.9(4) . 2_754 ?
C4B K2A C9B 86.3(5) 2_754 2_754 ?
O3W K2A O3B 78.7(5) 3_755 2_754 ?
O7B K2A O3B 96.1(7) 2_754 2_754 ?
O4B K2A O3B 41.9(3) 2_754 2_754 ?
O5WA K2A O3B 82.1(5) . 2_754 ?
O4A K2A O3B 106.9(4) . 2_754 ?
O2W K2A O3B 146.7(4) . 2_754 ?
C4B K2A O3B 22.64(14) 2_754 2_754 ?
C9B K2A O3B 78.9(6) 2_754 2_754 ?
O3W K2A O6B 105.0(10) 3_755 2_754 ?
O7B K2A O6B 41.9(4) 2_754 2_754 ?
O4B K2A O6B 99.1(7) 2_754 2_754 ?
O5WA K2A O6B 77.9(5) . 2_754 ?
O4A K2A O6B 170.6(4) . 2_754 ?
O2W K2A O6B 122.7(6) . 2_754 ?
C4B K2A O6B 79.5(6) 2_754 2_754 ?
C9B K2A O6B 22.48(19) 2_754 2_754 ?
O3B K2A O6B 65.2(5) 2_754 2_754 ?
O3W K2A K1 44.3(4) 3_755 . ?
O7B K2A K1 151.1(5) 2_754 . ?
O4B K2A K1 97.2(5) 2_754 . ?
O5WA K2A K1 136.3(9) . . ?
O4A K2A K1 40.3(2) . . ?
O2W K2A K1 41.7(2) . . ?
C4B K2A K1 110.3(3) 2_754 . ?
C9B K2A K1 159.5(5) 2_754 . ?
O3B K2A K1 111.6(3) 2_754 . ?
O6B K2A K1 145.7(6) 2_754 . ?
K1 O1W K1 83.88(8) . 3_755 ?
K1 O1W H1WA 105(3) . . ?
K1 O1W H1WA 112(3) 3_755 . ?
K1 O1W H1WB 141(4) . . ?
K1 O1W H1WB 113(4) 3_755 . ?
H1WA O1W H1WB 101(5) . . ?
K2 O2W K1 89.47(7) . . ?
K2 O2W K2A 11.5(5) . . ?
K1 O2W K2A 89.6(3) . . ?
K2A O3W K2 14.7(7) 3_755 3_755 ?
K2A O3W K1 100.2(7) 3_755 3_755 ?
K2 O3W K1 85.64(7) 3_755 3_755 ?
K2 O5W K2 110.42(10) 3_855 . ?

loop_
_geom_bond_atom_site_label_1
_geom_bond_atom_site_label_2
_geom_bond_distance
_geom_bond_site_symmetry_2
_geom_bond_publ_flag
Zr1 O3B 2.1269(19) . ?
Zr1 O3A 2.1414(19) . ?
Zr1 O2A 2.1450(19) . ?
Zr1 O1B 2.165(2) . ?
Zr1 O5B 2.1670(19) . ?
Zr1 O5A 2.1794(19) . ?
Zr1 N1A 2.435(2) . ?
Zr1 N1B 2.466(2) . ?
Zr1 Zr2 3.5973(4) . ?
Zr1 K1 4.1715(7) 3_755 ?
Zr2 O6B 2.1347(19) . ?
Zr2 O8A 2.135(2) . ?
Zr2 O5A 2.1427(19) . ?
Zr2 O9B 2.167(2) . ?
Zr2 O6A 2.168(2) . ?
Zr2 O5B 2.1714(19) . ?
Zr2 N2A 2.433(2) . ?
Zr2 N2B 2.457(2) . ?
O1A C1A 1.225(4) . ?
O2A C1A 1.298(4) . ?
C1A C2A 1.516(4) . ?
C2A N1A 1.476(4) . ?
C2A H2AA 0.9900 . ?
C2A H2AB 0.9900 . ?
N1A C3A 1.486(4) . ?
N1A C5A 1.488(4) . ?
C3A C4A 1.512(4) . ?
C3A H3AA 0.9900 . ?
C3A H3AB 0.9900 . ?
C4A O4A 1.224(4) . ?
C4A O3A 1.290(4) . ?
O3A K1 2.862(2) 3_755 ?
O4A K2 2.684(2) . ?
O4A K1 2.735(2) . ?
O4A K2A 3.15(3) . ?
C5A C6A 1.508(4) . ?
C5A H5AA 0.9900 . ?
C5A H5AB 0.9900 . ?
C6A O5A 1.428(3) . ?
C6A C7A 1.508(4) . ?
C6A H6A 1.0000 . ?
C7A N2A 1.485(4) . ?
C7A H7AA 0.9900 . ?
C7A H7AB 0.9900 . ?
N2A C10A 1.481(4) . ?
N2A C8A 1.486(4) . ?
C8A C9A 1.507(4) . ?
C8A H8AA 0.9900 . ?
C8A H8AB 0.9900 . ?
C9A O7A 1.229(4) . ?
C9A O6A 1.287(4) . ?
O7A K1 2.991(2) . ?
C10A C11A 1.518(4) . ?
C10A H10A 0.9900 . ?
C10A H10B 0.9900 . ?
C11A O9A 1.219(4) . ?
C11A O8A 1.308(4) . ?
O1B C1B 1.288(4) . ?
O1B K1 2.765(2) 3_755 ?
O2B C1B 1.233(4) . ?
C1B C2B 1.506(4) . ?
C2B N1B 1.479(4) . ?
C2B H2BA 0.9900 . ?
C2B H2BB 0.9900 . ?
N1B C3B 1.478(4) . ?
N1B C5B 1.493(4) . ?
C3B C4B 1.521(4) . ?
C3B H3BA 0.9900 . ?
C3B H3BB 0.9900 . ?
C4B O4B 1.225(4) . ?
C4B O3B 1.292(4) . ?
C4B K2A 3.244(14) 2_744 ?
O3B K2A 3.32(2) 2_744 ?
O4B K2A 2.604(12) 2_744 ?
O4B K2 2.880(3) 2_744 ?
C5B C6B 1.500(4) . ?
C5B H5BA 0.9900 . ?
C5B H5BB 0.9900 . ?
C6B O5B 1.428(3) . ?
C6B C7B 1.515(4) . ?
C6B H6B 1.0000 . ?
C7B N2B 1.492(4) . ?
C7B H7BA 0.9900 . ?
C7B H7BB 0.9900 . ?
N2B C10B 1.478(4) . ?
N2B C8B 1.487(4) . ?
C8B C9B 1.520(4) . ?
C8B H8BA 0.9900 . ?
C8B H8BB 0.9900 . ?
C9B O7B 1.224(4) . ?
C9B O6B 1.289(4) . ?
C9B K2A 3.28(2) 2_744 ?
O6B K2A 3.33(3) 2_744 ?
O7B K2A 2.592(15) 2_744 ?
O7B K2 2.811(3) 2_744 ?
C10B C11B 1.512(4) . ?
C10B H10C 0.9900 . ?
C10B H10D 0.9900 . ?
C11B O8B 1.224(4) . ?
C11B O9B 1.295(4) . ?
K1 O1W 2.709(3) . ?
K1 O1B 2.765(2) 3_755 ?
K1 O2W 2.810(2) . ?
K1 O3A 2.862(2) 3_755 ?
K1 O1W 2.915(3) 3_755 ?
K1 O3W 3.000(2) 3_755 ?
K1 K1 3.7622(14) 3_755 ?
K1 Zr1 4.1715(7) 3_755 ?
K1 K2A 4.226(19) . ?
K2 O2W 2.763(3) . ?
K2 O3W 2.765(3) 3_755 ?
K2 O7B 2.811(3) 2_754 ?
K2 O4B 2.880(3) 2_754 ?
K2 O5W 3.109(5) 3_855 ?
K2 O5W 3.219(4) . ?
K2A O3W 2.493(12) 3_755 ?
K2A O7B 2.592(15) 2_754 ?
K2A O4B 2.604(12) 2_754 ?
K2A O5WA 3.10(2) . ?
K2A O2W 3.179(17) . ?
K2A C4B 3.244(14) 2_754 ?
K2A C9B 3.28(2) 2_754 ?
K2A O3B 3.32(2) 2_754 ?
K2A O6B 3.33(3) 2_754 ?
O1W K1 2.915(3) 3_755 ?
O1W H1WA 0.94(6) . ?
O1W H1WB 0.80(5) . ?
O3W K2A 2.493(12) 3_755 ?
O3W K2 2.765(3) 3_755 ?
O3W K1 3.000(2) 3_755 ?
O5W K2 3.109(5) 3_855 ?
